data_7251315
loop_
_publ_author_name
'Rinc&#xf3;n, David A'
'Zaorska, Ewelina'
'Malinska, Maura'

_publ_section_title
;
 Halogenated <i>N</i>-phenylpiperazine and 2-(piperazin-1-yl)pyrimidine as
 novel cucurbit[7]uril guests: experimental and computational insights
 into supramolecular binding.
;
_journal_issue 53
_journal_name_full 'RSC advances'
_journal_page_first 45555
_journal_page_last 45572
_journal_paper_doi 10.1039/d5ra07259j
_journal_volume 15
_journal_year 2025
_chemical_absolute_configuration unk
_chemical_formula_moiety 'C42 H42 N28 O14, 2(H2 O), C10 H15 N2, O, 19[H2O]'
_chemical_formula_sum 'C52 H99 N30 O36'
_chemical_formula_weight 1720.61
_space_group_crystal_system tetragonal
_space_group_IT_number 79
_space_group_name_Hall 'I 4'
_space_group_name_H-M_alt 'I 4'
_atom_sites_solution_hydrogens mixed
_atom_sites_solution_primary dual
_audit_creation_date 2025-11-04
_audit_creation_method
;
Olex2 1.5
(compiled 2025.07.13 svn.rb7424aed for OlexSys, GUI svn.r7314)
;
_audit_update_record
;
2025-11-05 deposited with the CCDC.	2025-11-14 downloaded from the CCDC.
;
_cell_angle_alpha 90
_cell_angle_beta 90
_cell_angle_gamma 90
_cell_formula_units_Z 8
_cell_length_a 28.306(4)
_cell_length_b 28.306(4)
_cell_length_c 18.617(4)
_cell_measurement_reflns_used 13714
_cell_measurement_temperature 100
_cell_measurement_theta_max 20
_cell_measurement_theta_min 2
_cell_volume 14916(4)
_computing_cell_refinement 'CrysAlisPro 1.171.40.84a (Rigaku OD, 2020)'
_computing_data_collection 'CrysAlisPro 1.171.40.84a (Rigaku OD, 2020)'
_computing_data_reduction 'CrysAlisPro 1.171.40.84a (Rigaku OD, 2020)'
_computing_molecular_graphics 'Olex2 1.5 (Dolomanov et al., 2009)'
_computing_publication_material 'Olex2 1.5 (Dolomanov et al., 2009)'
_computing_structure_refinement 'SHELXL 2019/2 (Sheldrick, 2015)'
_computing_structure_solution 'SHELXT 2014/5 (Sheldrick, 2014)'
_diffrn_ambient_temperature 100
_diffrn_measured_fraction_theta_full 0.999
_diffrn_measured_fraction_theta_max 1.000
_diffrn_measurement_device_type synchrotron
_diffrn_radiation_type synchrotron
_diffrn_radiation_wavelength 0.500
_diffrn_reflns_av_R_equivalents 0.0559
_diffrn_reflns_av_unetI/netI 0.0239
_diffrn_reflns_Laue_measured_fraction_full 0.999
_diffrn_reflns_Laue_measured_fraction_max 1.000
_diffrn_reflns_limit_h_max 36
_diffrn_reflns_limit_h_min -36
_diffrn_reflns_limit_k_max 36
_diffrn_reflns_limit_k_min -36
_diffrn_reflns_limit_l_max 24
_diffrn_reflns_limit_l_min -24
_diffrn_reflns_number 262240
_diffrn_reflns_point_group_measured_fraction_full 1.000
_diffrn_reflns_point_group_measured_fraction_max 1.000
_diffrn_reflns_theta_full 17.458
_diffrn_reflns_theta_max 18.945
_diffrn_reflns_theta_min 0.716
_diffrn_source synchrotron
_exptl_absorpt_coefficient_mu 0.063
_exptl_crystal_colour colourless
_exptl_crystal_colour_primary colourless
_exptl_crystal_density_diffrn 1.532
_exptl_crystal_description needle
_exptl_crystal_F_000 7272
_exptl_crystal_size_max 0.05
_exptl_crystal_size_mid 0.02
_exptl_crystal_size_min 0.02
_refine_diff_density_max 0.613
_refine_diff_density_min -0.772
_refine_diff_density_rms 0.073
_refine_ls_abs_structure_details
;
 Flack x determined using 5786 quotients [(I+)-(I-)]/[(I+)+(I-)]
 (Parsons, Flack and Wagner, Acta Cryst. B69 (2013) 249-259).
;
_refine_ls_abs_structure_Flack 0.5(5)
_refine_ls_extinction_method none
_refine_ls_goodness_of_fit_ref 1.089
_refine_ls_hydrogen_treatment constr
_refine_ls_matrix_type full
_refine_ls_number_parameters 938
_refine_ls_number_reflns 17128
_refine_ls_number_restraints 140
_refine_ls_restrained_S_all 1.102
_refine_ls_R_factor_all 0.0758
_refine_ls_R_factor_gt 0.0671
_refine_ls_shift/su_max 0.000
_refine_ls_shift/su_mean 0.000
_refine_ls_structure_factor_coef Fsqd
_refine_ls_weighting_details 'w=1/[\s^2^(Fo^2^)+(0.1510P)^2^+2.6259P] where P=(Fo^2^+2Fc^2^)/3'
_refine_ls_weighting_scheme calc
_refine_ls_wR_factor_gt 0.2083
_refine_ls_wR_factor_ref 0.2229
_reflns_Friedel_coverage 0.940
_reflns_Friedel_fraction_full 1.000
_reflns_Friedel_fraction_max 1.000
_reflns_number_gt 13710
_reflns_number_total 17128
_reflns_threshold_expression 'I > 2\s(I)'
_cod_data_source_file d5ra07259j2.cif
_cod_data_source_block 1
_cod_original_cell_volume 14916(5)
_cod_database_code 7251315
_shelx_shelxl_version_number 2019/2
_shelx_space_group_comment
;
The symmetry employed for this shelxl refinement is uniquely defined
by the following loop, which should always be used as a source of
symmetry information in preference to the above space-group names.
They are only intended as comments.
;
_shelx_estimated_absorpt_t_max 0.999
_shelx_estimated_absorpt_t_min 0.997
_olex2_refinement_description
;
1. Fixed Uiso
 At 1.2 times of:
  All C(H) groups, All C(H,H) groups, All N(H,H) groups
 At 1.5 times of:
  All O(H,H) groups
2. Restrained distances
 C45B-C46B
 1.54 with sigma of 0.02
 C44B-C43B
 1.54 with sigma of 0.02
 H3WB-O5
 3 with sigma of 0.04
 O6-H3WA = H3WB-O5
 3 with sigma of 0.04
 C47-N30A \\sim C47-N30B
 with sigma of 0.02
 C47-C44A \\sim C47-C45B
 with sigma of 0.04
 C47-C45A \\sim C47-C44B
 with sigma of 0.04
 C44A-N29A \\sim C45B-N29B
 with sigma of 0.04
 C45A-N29A \\sim C44B-N29B
 with sigma of 0.04
 N30A-C44A \\sim N30B-C45B
 with sigma of 0.02
 N30A-C45A \\sim N30B-C44B
 with sigma of 0.02
 C44A-C43A \\sim C45B-C46B
 with sigma of 0.02
 C45A-C46A \\sim C44B-C43B
 with sigma of 0.02
 N29B-C43B \\sim N29B-C46B \\sim N29A-C43A \\sim N29A-C46A
 with sigma of 0.01
 N30A-C43A \\sim N30B-C46B
 with sigma of 0.04
 N30A-C46A \\sim N30B-C43B
 with sigma of 0.04
 C44A-C45A \\sim C45B-C44B
 with sigma of 0.04
 C43A-C46A \\sim C46B-C43B
 with sigma of 0.04
3. Restrained angles
 C44B-C43B-N29B
 fixed at 110 with sigma of 0.02
 C43B-N29B-C46B
 fixed at 110 with sigma of 0.02
4. Rigid bond restraints
 C43A, N29A
 with sigma for 1-2 distances of 0.01 and sigma for 1-3 distances of 0.01
 N29B, C46B, C43B
 with sigma for 1-2 distances of 0.01 and sigma for 1-3 distances of 0.01
 C43A, N29A, C46A
 with sigma for 1-2 distances of 0.01 and sigma for 1-3 distances of 0.01
 N30A, C44B, C44A
 with sigma for 1-2 distances of 0.01 and sigma for 1-3 distances of 0.01
5. Uiso/Uaniso restraints and constraints
C43A \\sim N29A: within 1.7A with sigma of 0.04 and sigma for terminal atoms of
0.08 within 1.7A
C43A \\sim N29A \\sim C46A: within 1.7A with sigma of 0.04 and sigma for
terminal atoms of 0.08 within 1.7A
C43B \\sim N29B \\sim C46B: within 1.7A with sigma of 0.04 and sigma for
terminal atoms of 0.08 within 1.7A
N30A \\sim C44B \\sim C44A: within 1.7A with sigma of 0.04 and sigma for
terminal atoms of 0.08 within 1.7A
Uanis(C45A) = Uanis(C45B)
Uanis(C44A) = Uanis(C44B)
6. Rigid body (RIGU) restrains
 N1, C1
 with sigma for 1-2 distances of 0.004 and sigma for 1-3 distances of 0.004
 N11, C16
 with sigma for 1-2 distances of 0.004 and sigma for 1-3 distances of 0.004
 C47, C52
 with sigma for 1-2 distances of 0.004 and sigma for 1-3 distances of 0.004
 C50, C51
 with sigma for 1-2 distances of 0.004 and sigma for 1-3 distances of 0.004
 N14, C19
 with sigma for 1-2 distances of 0.004 and sigma for 1-3 distances of 0.004
 N13, C23
 with sigma for 1-2 distances of 0.004 and sigma for 1-3 distances of 0.004
 N15, C24
 with sigma for 1-2 distances of 0.004 and sigma for 1-3 distances of 0.004
 C2, C3
 with sigma for 1-2 distances of 0.004 and sigma for 1-3 distances of 0.004
 N10, C11
 with sigma for 1-2 distances of 0.004 and sigma for 1-3 distances of 0.004
 N7, C10
 with sigma for 1-2 distances of 0.004 and sigma for 1-3 distances of 0.004
 N19, C30
 with sigma for 1-2 distances of 0.004 and sigma for 1-3 distances of 0.004
 C21, C20
 with sigma for 1-2 distances of 0.004 and sigma for 1-3 distances of 0.004
7. Others
 Sof(N30B)=Sof(C44B)=Sof(H44C)=Sof(H44D)=Sof(C46B)=Sof(H46C)=Sof(H46D)=
 Sof(N29B)=Sof(H29E)=Sof(H29F)=Sof(C45B)=Sof(H45C)=Sof(H45D)=Sof(C43B)=
 Sof(H43C)=Sof(H43D)=Sof(O1W)=1-FVAR(1)
 Sof(N30A)=Sof(C44A)=Sof(H44A)=Sof(H44B)=Sof(C45A)=Sof(H45A)=Sof(H45B)=
 Sof(C43A)=Sof(H43A)=Sof(H43B)=Sof(N29A)=Sof(H29C)=Sof(H29D)=Sof(C46A)=
 Sof(H46A)=Sof(H46B)=Sof(O15)=FVAR(1)
8.a Free rotating group:
 O2W(H2WA,H2WB), O3W(H3WA,H3WB)
8.b Ternary CH refined with riding coordinates:
 C2(H2), C14(H14), C8(H8), C38(H38), C21(H21), C20(H20), C32(H32), C15(H15),
 C27(H27), C3(H3), C26(H26), C39(H39), C9(H9), C33(H33)
8.c Secondary CH2 refined with riding coordinates:
 C42(H42A,H42B), C17(H17A,H17B), C30(H30A,H30B), C41(H41A,H41B), C36(H36A,
 H36B), C24(H24A,H24B), C35(H35A,H35B), C5(H5A,H5B), C6(H6A,H6B), C12(H12A,
 H12B), C23(H23A,H23B), C18(H18A,H18B), C11(H11A,H11B), C29(H29A,H29B),
 C44A(H44A,H44B), C45A(H45A,H45B), C43A(H43A,H43B), N29A(H29C,H29D), C46A(H46A,
 H46B), C44B(H44C,H44D), C46B(H46C,H46D), N29B(H29E,H29F), C45B(H45C,H45D),
 C43B(H43C,H43D)
8.d Aromatic/amide H refined with riding coordinates:
 C52(H52), C51(H51), C50(H50), C49(H49), C48(H48)
8.e Fitted hexagon refined as free rotating group:
 C47(C52,C51,C50,C49,C48)
;
_smtbx_masks_void_probe_radius 1.2
_smtbx_masks_void_truncation_radius 1.2
_olex2_submission_special_instructions 'No special instructions were received'

loop_
_space_group_symop_operation_xyz
'x, y, z'
'-x, -y, z'
'-y, x, z'
'y, -x, z'
'x+1/2, y+1/2, z+1/2'
'-x+1/2, -y+1/2, z+1/2'
'-y+1/2, x+1/2, z+1/2'
'y+1/2, -x+1/2, z+1/2'

loop_
_atom_site_label
_atom_site_type_symbol
_atom_site_fract_x
_atom_site_fract_y
_atom_site_fract_z
_atom_site_U_iso_or_equiv
_atom_site_adp_type
_atom_site_occupancy
_atom_site_site_symmetry_order
_atom_site_calc_flag
_atom_site_refinement_flags_posn
_atom_site_refinement_flags_adp
_atom_site_refinement_flags_occupancy
_atom_site_disorder_assembly
_atom_site_disorder_group
N26 N 0.52416(12) 0.74004(12) 0.9240(3) 0.0647(10) Uani 1 1 d . . . . .
O11 O 0.26040(10) 0.76648(10) 0.55708(19) 0.0576(7) Uani 1 1 d . . . . .
O3 O 0.48059(11) 0.86195(11) 0.4378(2) 0.0755(11) Uani 1 1 d . . . . .
O2 O 0.57322(11) 0.78234(10) 0.4809(2) 0.0655(8) Uani 1 1 d . . . . .
O14 O 0.42639(11) 0.62443(12) 0.8497(2) 0.0737(10) Uani 1 1 d . . . . .
O10 O 0.33591(11) 0.70230(13) 0.4262(2) 0.0710(9) Uani 1 1 d . . . . .
O13 O 0.33498(11) 0.70229(10) 0.9041(2) 0.0642(8) Uani 1 1 d . . . . .
O1 O 0.61483(7) 0.74700(7) 0.6641(3) 0.0659(6) Uani 1 1 d . . . . .
N1 N 0.59378(11) 0.67741(12) 0.6043(3) 0.0601(9) Uani 1 1 d . . . . .
N24 N 0.34640(12) 0.77959(15) 0.9293(2) 0.0638(10) Uani 1 1 d . . . . .
O8 O 0.46753(6) 0.58835(7) 0.6648(3) 0.0702(7) Uani 1 1 d . . . . .
O7 O 0.57306(10) 0.78185(10) 0.8474(2) 0.0682(9) Uani 1 1 d . . . . .
N25 N 0.56448(12) 0.70036(12) 0.8427(3) 0.0606(9) Uani 1 1 d . . . . .
N16 N 0.29989(10) 0.82166(12) 0.4897(2) 0.0544(8) Uani 1 1 d . . . . .
O12 O 0.26044(12) 0.76441(11) 0.7708(2) 0.0691(9) Uani 1 1 d . . . . .
O4 O 0.40598(14) 0.92906(14) 0.5644(3) 0.0860(12) Uani 1 1 d . . . . .
N12 N 0.40151(12) 0.73128(12) 0.3684(2) 0.0590(9) Uani 1 1 d . . . . .
N22 N 0.40341(14) 0.84492(13) 0.9221(3) 0.0680(11) Uani 1 1 d . . . . .
N20 N 0.27720(12) 0.84073(12) 0.7295(2) 0.0575(9) Uani 1 1 d . . . . .
N13 N 0.33160(14) 0.90758(13) 0.6018(3) 0.0677(10) Uani 1 1 d . . . . .
N14 N 0.35640(11) 0.88717(13) 0.4924(3) 0.0639(10) Uani 1 1 d . . . . .
O5 O 0.40739(12) 0.92781(13) 0.7631(2) 0.0789(11) Uani 1 1 d D . . . .
O9 O 0.42667(9) 0.62499(11) 0.4786(2) 0.0654(8) Uani 1 1 d . . . . .
C34 C 0.35895(16) 0.73447(18) 0.9280(3) 0.0622(11) Uani 1 1 d . . . . .
N4 N 0.53207(10) 0.61767(11) 0.7250(2) 0.0611(10) Uani 1 1 d . . . . .
N7 N 0.46558(12) 0.67931(13) 0.4086(3) 0.0671(11) Uani 1 1 d . . . . .
N27 N 0.50726(12) 0.63779(13) 0.8435(3) 0.0668(11) Uani 1 1 d . . . . .
C2 C 0.58027(13) 0.63052(14) 0.6219(3) 0.0625(12) Uani 1 1 d . . . . .
H2 H 0.603193 0.607088 0.601844 0.075 Uiso 1 1 calc R U . . .
N10 N 0.46007(12) 0.79444(14) 0.3787(3) 0.0753(13) Uani 1 1 d . . . . .
C14 C 0.41947(13) 0.77427(18) 0.3401(3) 0.0633(11) Uani 1 1 d . . . . .
H14 H 0.424359 0.773101 0.286974 0.076 Uiso 1 1 calc R U . . .
N15 N 0.27545(12) 0.84004(13) 0.6006(2) 0.0596(9) Uani 1 1 d . . . . .
N8 N 0.50697(11) 0.63749(13) 0.4842(3) 0.0708(12) Uani 1 1 d . . . . .
C22 C 0.27694(12) 0.80467(14) 0.5518(3) 0.0540(10) Uani 1 1 d . . . . .
C8 C 0.54192(12) 0.66447(13) 0.4450(3) 0.0586(11) Uani 1 1 d . . . . .
H8 H 0.565649 0.643208 0.421796 0.070 Uiso 1 1 calc R U . . .
C25 C 0.36978(16) 0.90777(15) 0.7787(3) 0.0655(10) Uani 1 1 d . . . . .
N28 N 0.46417(11) 0.67706(14) 0.9254(2) 0.0602(9) Uani 1 1 d . . . . .
C38 C 0.51250(13) 0.69174(14) 0.9397(3) 0.0611(11) Uani 1 1 d . . . . .
H38 H 0.522250 0.683054 0.989607 0.073 Uiso 1 1 calc R U . . .
N3 N 0.53321(11) 0.61791(12) 0.6048(3) 0.0630(10) Uani 1 1 d . . . . .
N21 N 0.45968(12) 0.79378(13) 0.9513(3) 0.0613(10) Uani 1 1 d . . . . .
N19 N 0.29999(14) 0.82104(14) 0.8365(3) 0.0645(10) Uani 1 1 d . . . . .
N17 N 0.35501(14) 0.88824(14) 0.8366(3) 0.0699(10) Uani 1 1 d . . . . .
N2 N 0.59267(12) 0.67999(10) 0.7230(2) 0.0585(8) Uani 1 1 d . . . . .
N6 N 0.56558(11) 0.70159(11) 0.4889(3) 0.0606(9) Uani 1 1 d . . . . .
C10 C 0.46108(13) 0.64519(14) 0.4595(3) 0.0626(12) Uani 1 1 d . . . . .
C37 C 0.55444(14) 0.74474(14) 0.8674(3) 0.0608(11) Uani 1 1 d . . . . .
N18 N 0.33163(12) 0.90638(14) 0.7294(3) 0.0671(10) Uani 1 1 d . . . . .
O6 O 0.48014(11) 0.86094(13) 0.8875(3) 0.0835(12) Uani 1 1 d D . . . .
C42 C 0.51990(14) 0.60141(14) 0.7936(3) 0.0650(12) Uani 1 1 d . . . . .
H42A H 0.546936 0.583471 0.813437 0.078 Uiso 1 1 calc R U . . .
H42B H 0.493000 0.579252 0.789012 0.078 Uiso 1 1 calc R U . . .
N23 N 0.40274(13) 0.73056(15) 0.9593(3) 0.0707(11) Uani 1 1 d . . . . .
C21 C 0.28990(15) 0.88492(16) 0.5712(3) 0.0688(13) Uani 1 1 d . . . . .
H21 H 0.262688 0.907437 0.569971 0.083 Uiso 1 1 calc R U . . .
C17 C 0.38219(18) 0.89034(18) 0.4247(3) 0.0693(12) Uani 1 1 d . . . . .
H17A H 0.360278 0.900268 0.386095 0.083 Uiso 1 1 calc R U . . .
H17B H 0.407194 0.914631 0.428948 0.083 Uiso 1 1 calc R U . . .
C1 C 0.60147(9) 0.70540(9) 0.6667(4) 0.0582(7) Uani 1 1 d . . . . .
C20 C 0.30615(12) 0.87247(14) 0.4936(3) 0.0578(10) Uani 1 1 d . . . . .
H20 H 0.287056 0.889382 0.456450 0.069 Uiso 1 1 calc R U . . .
C30 C 0.29959(14) 0.79598(17) 0.9037(3) 0.0684(13) Uani 1 1 d . . . . .
H30A H 0.278621 0.768172 0.898782 0.082 Uiso 1 1 calc R U . . .
H30B H 0.285711 0.816818 0.940836 0.082 Uiso 1 1 calc R U . . .
N9 N 0.40356(10) 0.84522(13) 0.4056(3) 0.0639(9) Uani 1 1 d . . . . .
C4 C 0.50684(9) 0.60647(9) 0.6641(4) 0.0624(8) Uani 1 1 d . . . . .
N11 N 0.34610(12) 0.78206(12) 0.4031(2) 0.0586(9) Uani 1 1 d . . . . .
C13 C 0.45124(13) 0.83530(18) 0.4140(3) 0.0671(12) Uani 1 1 d . . . . .
C41 C 0.60626(13) 0.69239(13) 0.7964(3) 0.0598(11) Uani 1 1 d . . . . .
H41A H 0.625819 0.721379 0.795540 0.072 Uiso 1 1 calc R U . . .
H41B H 0.625639 0.666596 0.816988 0.072 Uiso 1 1 calc R U . . .
C36 C 0.42604(17) 0.68596(18) 0.9728(4) 0.0736(14) Uani 1 1 d . . . . .
H36A H 0.437975 0.685735 1.022821 0.088 Uiso 1 1 calc R U . . .
H36B H 0.402647 0.660134 0.968236 0.088 Uiso 1 1 calc R U . . .
C24 C 0.24840(9) 0.83744(11) 0.6658(4) 0.0615(7) Uani 1 1 d . . . . .
H24A H 0.230882 0.807174 0.666700 0.074 Uiso 1 1 calc R U . . .
H24B H 0.224939 0.863371 0.666189 0.074 Uiso 1 1 calc R U . . .
C40 C 0.46404(15) 0.64442(16) 0.8701(3) 0.0663(12) Uani 1 1 d . . . . .
C35 C 0.50839(15) 0.77991(17) 0.9658(3) 0.0729(15) Uani 1 1 d . . . . .
H35A H 0.529346 0.807124 0.955748 0.088 Uiso 1 1 calc R U . . .
H35B H 0.511475 0.772126 1.017412 0.088 Uiso 1 1 calc R U . . .
C5 C 0.60504(14) 0.69278(16) 0.5330(3) 0.0630(11) Uani 1 1 d . . . . .
H5A H 0.624077 0.722043 0.536292 0.076 Uiso 1 1 calc R U . . .
H5B H 0.624899 0.668367 0.509837 0.076 Uiso 1 1 calc R U . . .
C6 C 0.51874(15) 0.59984(13) 0.5337(3) 0.0645(13) Uani 1 1 d . . . . .
H6A H 0.544765 0.580758 0.513156 0.077 Uiso 1 1 calc R U . . .
H6B H 0.490978 0.578923 0.539532 0.077 Uiso 1 1 calc R U . . .
C31 C 0.45070(15) 0.83707(14) 0.9196(3) 0.0625(12) Uani 1 1 d . . . . .
C32 C 0.37759(16) 0.80988(17) 0.9664(3) 0.0656(12) Uani 1 1 d . . . . .
H32 H 0.362555 0.824556 1.009594 0.079 Uiso 1 1 calc R U . . .
C15 C 0.38107(13) 0.81168(16) 0.3633(3) 0.0583(9) Uani 1 1 d . . . . .
H15 H 0.366194 0.826701 0.320229 0.070 Uiso 1 1 calc R U . . .
C27 C 0.30738(16) 0.87099(17) 0.8357(3) 0.0650(12) Uani 1 1 d . . . . .
H27 H 0.288100 0.886740 0.873854 0.078 Uiso 1 1 calc R U . . .
C7 C 0.55634(13) 0.74498(15) 0.4601(3) 0.0624(12) Uani 1 1 d . . . . .
C28 C 0.27737(14) 0.80553(15) 0.7800(3) 0.0599(11) Uani 1 1 d . . . . .
C12 C 0.42595(14) 0.68755(15) 0.3576(3) 0.0607(11) Uani 1 1 d . . . . .
H12A H 0.438553 0.686910 0.308014 0.073 Uiso 1 1 calc R U . . .
H12B H 0.403056 0.661291 0.362213 0.073 Uiso 1 1 calc R U . . .
C3 C 0.58124(12) 0.63037(11) 0.7050(3) 0.0533(9) Uani 1 1 d . . . . .
H3 H 0.604946 0.607627 0.724764 0.064 Uiso 1 1 calc R U . . .
C23 C 0.33011(13) 0.93479(11) 0.6638(4) 0.0721(9) Uani 1 1 d . . . . .
H23A H 0.300786 0.953844 0.663633 0.087 Uiso 1 1 calc R U . . .
H23B H 0.357221 0.956891 0.663675 0.087 Uiso 1 1 calc R U . . .
C18 C 0.30019(15) 0.79643(19) 0.4226(3) 0.0618(11) Uani 1 1 d . . . . .
H18A H 0.279631 0.768261 0.426716 0.074 Uiso 1 1 calc R U . . .
H18B H 0.287085 0.816955 0.384455 0.074 Uiso 1 1 calc R U . . .
C11 C 0.50739(14) 0.77933(17) 0.3618(4) 0.0733(15) Uani 1 1 d . . . . .
H11A H 0.529108 0.806526 0.367045 0.088 Uiso 1 1 calc R U . . .
H11B H 0.508485 0.768987 0.311007 0.088 Uiso 1 1 calc R U . . .
C26 C 0.29048(14) 0.88543(14) 0.7616(3) 0.0573(10) Uani 1 1 d . . . . .
H26 H 0.263341 0.908002 0.763814 0.069 Uiso 1 1 calc R U . . .
O2W O 0.48687(14) 0.9467(2) 0.6675(6) 0.145(2) Uani 1 1 d G . . . .
H2WA H 0.470138 0.927202 0.693172 0.217 Uiso 1 1 d G U . . .
H2WB H 0.510371 0.954446 0.695221 0.217 Uiso 1 1 d G U . . .
C19 C 0.36774(15) 0.91035(15) 0.5563(3) 0.0668(12) Uani 1 1 d . . . . .
C29 C 0.38390(13) 0.88977(14) 0.9000(3) 0.0645(12) Uani 1 1 d . . . . .
H29A H 0.364722 0.902560 0.939973 0.077 Uiso 1 1 calc R U . . .
H29B H 0.410269 0.912049 0.891469 0.077 Uiso 1 1 calc R U . . .
C39 C 0.54270(16) 0.66393(16) 0.8820(4) 0.0719(12) Uani 1 1 d . . . . .
H39 H 0.566428 0.642604 0.905094 0.086 Uiso 1 1 calc R U . . .
C9 C 0.51398(16) 0.69154(17) 0.3893(3) 0.0690(12) Uani 1 1 d . . . . .
H9 H 0.522407 0.683063 0.338716 0.083 Uiso 1 1 calc R U . . .
C33 C 0.41881(16) 0.77667(17) 0.9865(3) 0.0649(11) Uani 1 1 d . . . . .
H33 H 0.423549 0.775706 1.039730 0.078 Uiso 1 1 calc R U . . .
C16 C 0.35916(15) 0.73527(17) 0.4012(3) 0.0592(9) Uani 1 1 d . . . . .
C47 C 0.42593(7) 0.74467(15) 0.6672(3) 0.130(2) Uani 1 1 d DG . . . .
C52 C 0.40235(12) 0.73757(19) 0.6025(2) 0.104(2) Uani 1 1 d G . . A .
H52 H 0.417627 0.744616 0.558389 0.125 Uiso 1 1 calc R U . . .
C51 C 0.35643(12) 0.72018(16) 0.6026(2) 0.0871(16) Uani 1 1 d G . . A .
H51 H 0.340320 0.715331 0.558401 0.104 Uiso 1 1 calc R U . . .
C50 C 0.33408(7) 0.70987(9) 0.6672(3) 0.0770(9) Uani 1 1 d G . . A .
H50 H 0.302697 0.697986 0.667172 0.092 Uiso 1 1 calc R U . . .
C49 C 0.35766(12) 0.71697(15) 0.7318(2) 0.0896(14) Uani 1 1 d G . . A .
H49 H 0.342381 0.709924 0.775931 0.107 Uiso 1 1 calc R U . . .
C48 C 0.40358(12) 0.73436(16) 0.7318(2) 0.0845(15) Uani 1 1 d G . . A .
H48 H 0.419689 0.739209 0.775921 0.101 Uiso 1 1 calc R U . . .
N5 N 0.52386(13) 0.74090(13) 0.4073(3) 0.0729(13) Uani 1 1 d . . . . .
N30A N 0.4718(2) 0.7480(2) 0.6690(6) 0.090(2) Uani 0.620(7) 1 d D U P A 1
C44A C 0.4911(10) 0.7720(8) 0.7339(12) 0.113(4) Uani 0.620(7) 1 d D U P A 1
H44A H 0.525503 0.765651 0.736256 0.136 Uiso 0.620(7) 1 calc R U P A 1
H44B H 0.476537 0.757561 0.776976 0.136 Uiso 0.620(7) 1 calc R U P A 1
O3W O 0.5173(4) 0.9432(3) 0.8229(6) 0.202(4) Uani 1 1 d G . . . .
H3WA H 0.541699 0.945459 0.849334 0.303 Uiso 1 1 d DG U . . .
H3WB H 0.494387 0.941933 0.852477 0.303 Uiso 1 1 d DG U . . .
C45A C 0.4912(3) 0.7701(5) 0.6049(6) 0.096(3) Uani 0.620(7) 1 d D . P A 1
H45A H 0.476252 0.756391 0.561622 0.115 Uiso 0.620(7) 1 calc R U P A 1
H45B H 0.525613 0.763938 0.602268 0.115 Uiso 0.620(7) 1 calc R U P A 1
C43A C 0.4837(5) 0.8238(6) 0.7371(7) 0.127(5) Uani 0.620(7) 1 d D U P A 1
H43A H 0.449982 0.830677 0.746499 0.153 Uiso 0.620(7) 1 calc R U P A 1
H43B H 0.502560 0.837372 0.776925 0.153 Uiso 0.620(7) 1 calc R U P A 1
N29A N 0.4972(4) 0.8444(3) 0.6727(7) 0.138(4) Uani 0.620(7) 1 d D U P A 1
H29C H 0.529387 0.844645 0.671837 0.166 Uiso 0.620(7) 1 calc R U P A 1
H29D H 0.487723 0.875077 0.674054 0.166 Uiso 0.620(7) 1 calc R U P A 1
C46A C 0.4821(10) 0.8257(5) 0.6067(8) 0.177(10) Uani 0.620(7) 1 d D U P A 1
H46A H 0.499500 0.841090 0.566923 0.212 Uiso 0.620(7) 1 calc R U P A 1
H46B H 0.447989 0.832149 0.600116 0.212 Uiso 0.620(7) 1 calc R U P A 1
N30B N 0.4604(3) 0.7866(4) 0.6671(9) 0.094(4) Uani 0.380(7) 1 d D . P A 2
C44B C 0.4900(17) 0.7837(13) 0.7280(18) 0.113(4) Uani 0.380(7) 1 d D U P A 2
H44C H 0.510812 0.755710 0.724615 0.136 Uiso 0.380(7) 1 calc R U P A 2
H44D H 0.470762 0.780999 0.772281 0.136 Uiso 0.380(7) 1 calc R U P A 2
C46B C 0.5231(5) 0.8345(8) 0.6005(10) 0.147(10) Uani 0.380(7) 1 d D U P A 2
H46C H 0.544408 0.823982 0.561481 0.176 Uiso 0.380(7) 1 calc R U P A 2
H46D H 0.513611 0.867470 0.589900 0.176 Uiso 0.380(7) 1 calc R U P A 2
N29B N 0.5484(4) 0.8339(4) 0.6664(9) 0.114(4) Uani 0.380(7) 1 d D U P A 2
H29E H 0.565936 0.860746 0.669339 0.137 Uiso 0.380(7) 1 calc R U P A 2
H29F H 0.568885 0.809052 0.665467 0.137 Uiso 0.380(7) 1 calc R U P A 2
C45B C 0.4803(5) 0.8042(9) 0.6004(10) 0.096(3) Uani 0.380(7) 1 d D . P A 2
H45C H 0.455041 0.822154 0.575744 0.115 Uiso 0.380(7) 1 calc R U P A 2
H45D H 0.487414 0.776424 0.570066 0.115 Uiso 0.380(7) 1 calc R U P A 2
C43B C 0.5201(5) 0.8302(5) 0.7296(9) 0.089(4) Uani 0.380(7) 1 d D U P A 2
H43C H 0.498897 0.857884 0.732945 0.107 Uiso 0.380(7) 1 calc R U P A 2
H43D H 0.540800 0.830091 0.772541 0.107 Uiso 0.380(7) 1 calc R U P A 2
O15 O 0.5927(7) 0.8445(4) 0.6075(10) 0.208(8) Uani 0.620(7) 1 d . . P A 1
O1W O 0.5956(6) 0.8431(4) 0.7367(8) 0.113(5) Uani 0.380(7) 1 d . . P A 2

loop_
_atom_site_aniso_label
_atom_site_aniso_U_11
_atom_site_aniso_U_22
_atom_site_aniso_U_33
_atom_site_aniso_U_23
_atom_site_aniso_U_13
_atom_site_aniso_U_12
N26 0.0310(14) 0.0436(17) 0.119(3) -0.0028(18) -0.0042(17) 0.0072(13)
O11 0.0437(14) 0.0427(14) 0.086(2) 0.0024(13) 0.0044(13) 0.0024(11)
O3 0.0461(16) 0.0505(17) 0.130(3) 0.0248(18) -0.0185(17) -0.0043(13)
O2 0.0583(17) 0.0326(13) 0.106(3) 0.0015(14) 0.0047(16) 0.0024(11)
O14 0.0377(14) 0.0528(17) 0.131(3) -0.0177(17) -0.0002(16) -0.0126(12)
O10 0.0447(16) 0.0683(18) 0.100(3) 0.0138(16) -0.0057(15) -0.0147(13)
O13 0.0532(17) 0.0445(14) 0.095(2) 0.0039(14) -0.0055(15) -0.0105(12)
O1 0.0483(10) 0.0299(9) 0.1195(19) 0.0066(18) -0.0058(19) -0.0054(7)
N1 0.0294(14) 0.0364(15) 0.115(3) -0.0044(16) -0.0009(15) -0.0020(12)
N24 0.0365(16) 0.066(2) 0.089(3) -0.0045(19) -0.0063(15) -0.0035(15)
O8 0.0281(8) 0.0420(10) 0.141(2) -0.002(2) -0.0024(19) -0.0062(7)
O7 0.0434(15) 0.0394(14) 0.122(3) -0.0044(15) -0.0254(15) -0.0049(11)
N25 0.0397(16) 0.0387(16) 0.103(3) -0.0025(16) -0.0071(16) 0.0024(13)
N16 0.0283(13) 0.0498(17) 0.085(2) -0.0041(16) 0.0070(14) -0.0074(12)
O12 0.0540(17) 0.0547(17) 0.099(2) -0.0023(16) 0.0017(16) -0.0213(13)
O4 0.0558(19) 0.065(2) 0.137(4) 0.014(2) 0.004(2) -0.0233(16)
N12 0.0454(17) 0.0455(17) 0.086(3) -0.0007(16) -0.0044(16) 0.0038(14)
N22 0.057(2) 0.0408(17) 0.107(3) -0.0162(17) 0.0022(19) -0.0051(14)
N20 0.0396(16) 0.0426(17) 0.090(3) -0.0057(16) 0.0062(15) -0.0018(13)
N13 0.053(2) 0.0425(18) 0.108(3) 0.0059(18) -0.0058(19) -0.0047(15)
N14 0.0284(14) 0.057(2) 0.107(3) 0.0167(19) 0.0016(15) 0.0021(13)
O5 0.0408(15) 0.065(2) 0.131(3) 0.005(2) 0.0015(17) -0.0062(13)
O9 0.0317(12) 0.0492(16) 0.115(3) -0.0038(16) -0.0095(14) -0.0027(11)
C34 0.043(2) 0.066(3) 0.078(3) -0.009(2) 0.0079(18) -0.0117(18)
N4 0.0246(13) 0.0297(14) 0.129(3) -0.0034(16) 0.0048(16) -0.0033(10)
N7 0.0400(17) 0.0478(18) 0.113(3) 0.0066(19) -0.0059(18) -0.0053(14)
N27 0.0361(16) 0.0414(17) 0.123(3) -0.0087(18) 0.0038(18) -0.0074(13)
C2 0.0310(17) 0.0346(18) 0.122(4) -0.004(2) -0.0031(19) 0.0040(13)
N10 0.0316(16) 0.051(2) 0.143(4) 0.024(2) 0.0047(19) 0.0017(14)
C14 0.0304(17) 0.063(3) 0.096(3) 0.002(2) 0.0020(17) 0.0058(16)
N15 0.0382(16) 0.0471(19) 0.093(3) 0.0029(17) 0.0051(16) -0.0038(14)
N8 0.0280(14) 0.0465(18) 0.138(4) 0.019(2) 0.0000(18) -0.0005(13)
C22 0.0282(15) 0.051(2) 0.083(3) 0.0251(19) 0.0008(16) 0.0009(13)
C8 0.0222(14) 0.0365(17) 0.117(3) -0.0064(19) 0.0052(16) -0.0066(12)
C25 0.0458(18) 0.0425(19) 0.108(3) -0.0191(16) -0.0024(17) -0.0037(14)
N28 0.0323(15) 0.057(2) 0.091(3) 0.0019(17) 0.0017(15) -0.0082(13)
C38 0.0326(16) 0.0400(18) 0.111(3) -0.0014(18) -0.0123(17) 0.0004(13)
N3 0.0319(15) 0.0378(16) 0.119(3) 0.0017(17) -0.0037(17) -0.0059(12)
N21 0.0311(15) 0.0538(19) 0.099(3) -0.0103(18) -0.0009(15) -0.0014(13)
N19 0.0466(18) 0.0513(19) 0.096(3) -0.0198(18) 0.0114(18) 0.0040(15)
N17 0.0450(19) 0.052(2) 0.112(3) -0.0152(17) -0.0037(17) -0.0050(15)
N2 0.0376(15) 0.0249(13) 0.113(3) -0.0063(13) -0.0014(15) -0.0077(11)
N6 0.0395(15) 0.0340(15) 0.108(3) 0.0041(16) 0.0035(16) -0.0087(12)
C10 0.0316(17) 0.0406(18) 0.116(4) -0.007(2) -0.0123(19) 0.0011(14)
C37 0.0395(18) 0.0358(18) 0.107(3) 0.0014(19) -0.015(2) -0.0034(14)
N18 0.0412(17) 0.052(2) 0.108(3) -0.0062(18) -0.0038(17) -0.0068(14)
O6 0.0342(14) 0.064(2) 0.153(4) 0.000(2) -0.0051(18) -0.0048(14)
C42 0.0332(17) 0.0368(18) 0.125(4) 0.005(2) 0.003(2) -0.0087(14)
N23 0.0371(17) 0.065(2) 0.110(3) -0.017(2) -0.0048(18) -0.0126(16)
C21 0.0358(19) 0.047(2) 0.123(4) 0.010(2) 0.001(2) 0.0034(15)
C17 0.055(2) 0.057(2) 0.096(3) 0.016(2) -0.002(2) -0.0041(18)
C1 0.0316(11) 0.0313(11) 0.112(2) -0.0099(17) -0.0020(19) -0.0005(8)
C20 0.0267(15) 0.0468(19) 0.100(3) 0.0130(19) -0.0006(17) -0.0053(13)
C30 0.0304(17) 0.056(2) 0.119(4) -0.019(2) -0.001(2) -0.0016(16)
N9 0.0180(12) 0.0617(19) 0.112(3) 0.0082(18) -0.0013(14) 0.0063(11)
C4 0.0284(11) 0.0299(11) 0.129(3) -0.003(2) 0.000(2) 0.0013(9)
N11 0.0401(16) 0.0449(16) 0.091(3) 0.0057(16) -0.0038(15) -0.0076(13)
C13 0.0262(16) 0.065(3) 0.111(4) 0.013(2) 0.0006(18) 0.0086(16)
C41 0.0305(16) 0.0328(16) 0.116(4) -0.0043(19) -0.0007(18) -0.0075(13)
C36 0.052(2) 0.062(3) 0.107(4) -0.006(3) -0.006(2) -0.014(2)
C24 0.0338(12) 0.0548(15) 0.096(2) 0.011(3) 0.007(2) -0.0018(11)
C40 0.045(2) 0.046(2) 0.108(4) -0.008(2) -0.004(2) -0.0073(16)
C35 0.0357(19) 0.061(3) 0.122(4) -0.025(3) -0.015(2) 0.0005(17)
C5 0.0364(17) 0.044(2) 0.108(3) 0.0000(19) 0.0094(17) -0.0023(14)
C6 0.0400(19) 0.0304(16) 0.123(4) 0.0097(19) -0.018(2) -0.0027(13)
C31 0.047(2) 0.0377(18) 0.103(3) -0.0270(19) -0.001(2) -0.0019(15)
C32 0.043(2) 0.061(2) 0.092(3) -0.021(2) 0.0096(19) -0.0084(16)
C15 0.0271(15) 0.059(2) 0.089(3) 0.0144(18) 0.0077(15) 0.0031(13)
C27 0.046(2) 0.055(2) 0.094(3) -0.019(2) 0.004(2) 0.0131(17)
C7 0.0305(16) 0.044(2) 0.112(4) 0.016(2) 0.019(2) 0.0054(14)
C28 0.0389(19) 0.046(2) 0.095(3) 0.008(2) 0.0112(19) -0.0011(15)
C12 0.0392(19) 0.048(2) 0.095(3) -0.003(2) -0.0143(19) -0.0001(16)
C3 0.0266(15) 0.0252(15) 0.108(3) -0.0056(17) 0.0005(17) -0.0051(11)
C23 0.0565(17) 0.0409(14) 0.119(3) 0.006(3) -0.016(3) -0.0073(12)
C18 0.0374(18) 0.076(3) 0.072(3) -0.007(2) -0.0066(17) -0.0038(18)
C11 0.0334(19) 0.053(2) 0.134(5) 0.025(3) 0.009(2) 0.0016(16)
C26 0.0388(18) 0.042(2) 0.091(3) -0.0112(18) 0.0057(18) 0.0001(14)
O2W 0.068(2) 0.155(4) 0.212(6) 0.066(6) 0.008(4) -0.014(2)
C19 0.0363(18) 0.044(2) 0.120(4) -0.003(2) -0.006(2) -0.0006(15)
C29 0.0303(16) 0.0412(19) 0.122(4) -0.020(2) -0.014(2) 0.0031(13)
C39 0.047(2) 0.045(2) 0.124(4) -0.007(2) 0.000(2) 0.0029(16)
C9 0.047(2) 0.053(2) 0.107(4) 0.005(2) -0.002(2) -0.0032(18)
C33 0.056(2) 0.055(2) 0.084(3) -0.023(2) 0.001(2) -0.0089(18)
C16 0.0399(17) 0.059(2) 0.079(3) -0.0023(18) -0.0007(17) -0.0070(15)
C47 0.079(3) 0.219(8) 0.091(3) 0.014(4) 0.005(3) 0.020(4)
C52 0.044(2) 0.182(8) 0.086(4) -0.004(4) -0.007(2) 0.001(3)
C51 0.078(3) 0.074(3) 0.109(4) -0.027(3) -0.014(3) 0.008(3)
C50 0.0681(19) 0.0523(17) 0.111(2) -0.009(2) -0.003(2) 0.0087(14)
C49 0.068(2) 0.085(3) 0.115(3) -0.025(2) -0.0062(19) 0.028(2)
C48 0.065(2) 0.112(4) 0.076(3) -0.008(3) -0.0084(18) 0.020(2)
N5 0.0366(16) 0.0484(19) 0.134(4) 0.025(2) -0.001(2) -0.0065(14)
N30A 0.064(3) 0.089(4) 0.115(5) -0.002(5) 0.042(4) 0.001(3)
C44A 0.064(4) 0.169(13) 0.106(6) 0.013(6) -0.013(4) 0.013(8)
O3W 0.216(9) 0.134(5) 0.255(9) 0.069(6) -0.025(7) -0.071(6)
C45A 0.050(4) 0.143(10) 0.095(5) 0.021(6) 0.011(4) 0.018(5)
C43A 0.116(10) 0.149(12) 0.117(8) -0.041(7) -0.032(7) 0.055(9)
N29A 0.164(9) 0.068(4) 0.183(9) 0.042(6) -0.095(8) 0.001(5)
C46A 0.30(3) 0.090(9) 0.138(10) 0.035(8) -0.098(14) 0.022(12)
N30B 0.046(4) 0.112(9) 0.125(9) -0.054(9) -0.001(7) 0.004(5)
C44B 0.064(4) 0.169(13) 0.106(6) 0.013(6) -0.013(4) 0.013(8)
C46B 0.063(9) 0.25(3) 0.125(10) -0.059(16) -0.008(9) 0.086(13)
N29B 0.063(6) 0.069(6) 0.210(12) 0.010(11) -0.030(9) 0.026(5)
C45B 0.050(4) 0.143(10) 0.095(5) 0.021(6) 0.011(4) 0.018(5)
C43B 0.066(8) 0.066(7) 0.136(9) 0.006(7) -0.052(7) -0.036(6)
O15 0.269(19) 0.062(5) 0.294(18) -0.030(7) -0.060(14) 0.033(7)
O1W 0.155(12) 0.067(6) 0.116(9) 0.000(6) -0.009(8) -0.042(7)

loop_
_atom_type_symbol
_atom_type_description
_atom_type_scat_dispersion_real
_atom_type_scat_dispersion_imag
_atom_type_scat_source
C C 0.0007 0.0007 'International Tables Vol C Tables 4.2.6.8 and 6.1.1.4'
H H 0.0000 0.0000 'International Tables Vol C Tables 4.2.6.8 and 6.1.1.4'
N N 0.0019 0.0015 'International Tables Vol C Tables 4.2.6.8 and 6.1.1.4'
O O 0.0040 0.0028 'International Tables Vol C Tables 4.2.6.8 and 6.1.1.4'

loop_
_geom_angle_atom_site_label_1
_geom_angle_atom_site_label_2
_geom_angle_atom_site_label_3
_geom_angle
_geom_angle_site_symmetry_1
_geom_angle_site_symmetry_3
_geom_angle_publ_flag
C38 N26 C35 124.4(5) . . ?
C37 N26 C38 113.2(4) . . ?
C37 N26 C35 122.3(4) . . ?
C2 N1 C1 112.0(4) . . ?
C2 N1 C5 123.8(4) . . ?
C1 N1 C5 123.6(4) . . ?
C34 N24 C30 122.3(4) . . ?
C34 N24 C32 115.3(4) . . ?
C32 N24 C30 121.8(4) . . ?
C37 N25 C41 120.1(3) . . ?
C37 N25 C39 114.0(4) . . ?
C39 N25 C41 122.8(3) . . ?
C22 N16 C20 110.7(4) . . ?
C22 N16 C18 123.0(4) . . ?
C18 N16 C20 122.3(4) . . ?
C14 N12 C12 121.1(4) . . ?
C16 N12 C14 114.4(4) . . ?
C16 N12 C12 124.4(4) . . ?
C31 N22 C32 113.3(4) . . ?
C31 N22 C29 120.8(4) . . ?
C29 N22 C32 123.9(4) . . ?
C24 N20 C26 122.8(4) . . ?
C28 N20 C24 121.3(3) . . ?
C28 N20 C26 110.6(4) . . ?
C23 N13 C21 123.0(4) . . ?
C19 N13 C21 113.5(5) . . ?
C19 N13 C23 121.3(4) . . ?
C17 N14 C20 120.7(4) . . ?
C19 N14 C17 126.3(4) . . ?
C19 N14 C20 109.9(4) . . ?
O13 C34 N24 125.2(4) . . ?
O13 C34 N23 126.6(5) . . ?
N24 C34 N23 108.1(4) . . ?
C42 N4 C3 122.6(4) . . ?
C4 N4 C42 123.2(3) . . ?
C4 N4 C3 109.6(4) . . ?
C10 N7 C12 119.1(3) . . ?
C10 N7 C9 115.4(4) . . ?
C9 N7 C12 120.9(5) . . ?
C42 N27 C39 121.3(4) . . ?
C40 N27 C42 124.8(4) . . ?
C40 N27 C39 112.5(4) . . ?
N1 C2 H2 111.1 . . ?
N1 C2 C3 103.2(4) . . ?
N3 C2 N1 116.0(3) . . ?
N3 C2 H2 111.1 . . ?
N3 C2 C3 103.9(4) . . ?
C3 C2 H2 111.1 . . ?
C13 N10 C14 115.1(4) . . ?
C13 N10 C11 122.1(4) . . ?
C11 N10 C14 120.3(5) . . ?
N12 C14 N10 115.6(4) . . ?
N12 C14 H14 112.8 . . ?
N12 C14 C15 103.2(3) . . ?
N10 C14 H14 112.8 . . ?
N10 C14 C15 98.3(4) . . ?
C15 C14 H14 112.8 . . ?
C22 N15 C21 112.8(4) . . ?
C22 N15 C24 123.1(3) . . ?
C24 N15 C21 121.1(4) . . ?
C10 N8 C8 112.8(4) . . ?
C10 N8 C6 122.6(4) . . ?
C6 N8 C8 123.5(3) . . ?
O11 C22 N16 124.2(5) . . ?
O11 C22 N15 127.5(4) . . ?
N15 C22 N16 108.2(3) . . ?
N8 C8 H8 111.1 . . ?
N8 C8 N6 113.7(4) . . ?
N8 C8 C9 104.8(3) . . ?
N6 C8 H8 111.1 . . ?
N6 C8 C9 104.7(3) . . ?
C9 C8 H8 111.1 . . ?
O5 C25 N17 132.5(5) . . ?
O5 C25 N18 120.9(5) . . ?
N17 C25 N18 106.5(4) . . ?
C36 N28 C38 123.5(4) . . ?
C40 N28 C38 109.2(4) . . ?
C40 N28 C36 125.5(4) . . ?
N26 C38 N28 116.8(3) . . ?
N26 C38 H38 111.0 . . ?
N26 C38 C39 102.2(4) . . ?
N28 C38 H38 111.0 . . ?
N28 C38 C39 104.0(4) . . ?
C39 C38 H38 111.0 . . ?
C2 N3 C6 123.4(4) . . ?
C4 N3 C2 113.0(4) . . ?
C4 N3 C6 119.3(4) . . ?
C31 N21 C35 119.4(4) . . ?
C31 N21 C33 110.5(4) . . ?
C33 N21 C35 126.5(5) . . ?
C27 N19 C30 119.9(4) . . ?
C28 N19 C30 122.1(4) . . ?
C28 N19 C27 113.3(4) . . ?
C25 N17 C27 116.4(5) . . ?
C25 N17 C29 119.5(4) . . ?
C27 N17 C29 123.7(5) . . ?
C1 N2 C41 124.9(3) . . ?
C1 N2 C3 112.7(4) . . ?
C41 N2 C3 119.8(4) . . ?
C5 N6 C8 123.4(3) . . ?
C7 N6 C8 109.5(4) . . ?
C7 N6 C5 122.7(3) . . ?
O9 C10 N7 129.0(4) . . ?
O9 C10 N8 126.3(5) . . ?
N7 C10 N8 104.7(4) . . ?
N26 C37 N25 107.5(4) . . ?
O7 C37 N26 125.8(4) . . ?
O7 C37 N25 126.3(5) . . ?
C25 N18 C23 123.2(4) . . ?
C25 N18 C26 111.0(5) . . ?
C26 N18 C23 123.4(4) . . ?
N4 C42 N27 114.6(4) . . ?
N4 C42 H42A 108.6 . . ?
N4 C42 H42B 108.6 . . ?
N27 C42 H42A 108.6 . . ?
N27 C42 H42B 108.6 . . ?
H42A C42 H42B 107.6 . . ?
C34 N23 C36 123.7(4) . . ?
C34 N23 C33 110.7(4) . . ?
C36 N23 C33 125.0(4) . . ?
N13 C21 H21 110.6 . . ?
N13 C21 C20 102.9(4) . . ?
N15 C21 N13 117.9(4) . . ?
N15 C21 H21 110.6 . . ?
N15 C21 C20 103.7(4) . . ?
C20 C21 H21 110.6 . . ?
N14 C17 H17A 109.3 . . ?
N14 C17 H17B 109.3 . . ?
H17A C17 H17B 108.0 . . ?
N9 C17 N14 111.4(4) . . ?
N9 C17 H17A 109.3 . . ?
N9 C17 H17B 109.3 . . ?
O1 C1 N1 122.9(6) . . ?
O1 C1 N2 128.3(6) . . ?
N2 C1 N1 108.8(2) . . ?
N16 C20 N14 113.3(3) . . ?
N16 C20 C21 103.6(3) . . ?
N16 C20 H20 112.0 . . ?
N14 C20 C21 103.5(4) . . ?
N14 C20 H20 112.0 . . ?
C21 C20 H20 112.0 . . ?
N24 C30 H30A 108.5 . . ?
N24 C30 H30B 108.5 . . ?
N19 C30 N24 115.3(4) . . ?
N19 C30 H30A 108.5 . . ?
N19 C30 H30B 108.5 . . ?
H30A C30 H30B 107.5 . . ?
C13 N9 C17 123.6(4) . . ?
C13 N9 C15 111.8(4) . . ?
C15 N9 C17 123.2(3) . . ?
O8 C4 N4 124.0(6) . . ?
O8 C4 N3 127.0(6) . . ?
N3 C4 N4 109.0(2) . . ?
C18 N11 C15 125.2(4) . . ?
C16 N11 C15 110.5(3) . . ?
C16 N11 C18 122.1(4) . . ?
O3 C13 N10 125.9(4) . . ?
O3 C13 N9 125.8(5) . . ?
N10 C13 N9 107.3(4) . . ?
N25 C41 H41A 109.3 . . ?
N25 C41 H41B 109.3 . . ?
N2 C41 N25 111.7(3) . . ?
N2 C41 H41A 109.3 . . ?
N2 C41 H41B 109.3 . . ?
H41A C41 H41B 107.9 . . ?
N28 C36 N23 113.2(5) . . ?
N28 C36 H36A 108.9 . . ?
N28 C36 H36B 108.9 . . ?
N23 C36 H36A 108.9 . . ?
N23 C36 H36B 108.9 . . ?
H36A C36 H36B 107.7 . . ?
N20 C24 H24A 109.0 . . ?
N20 C24 H24B 109.0 . . ?
N15 C24 N20 113.0(2) . . ?
N15 C24 H24A 109.0 . . ?
N15 C24 H24B 109.0 . . ?
H24A C24 H24B 107.8 . . ?
O14 C40 N27 126.8(5) . . ?
O14 C40 N28 121.6(4) . . ?
N27 C40 N28 111.6(4) . . ?
N26 C35 N21 113.8(4) . . ?
N26 C35 H35A 108.8 . . ?
N26 C35 H35B 108.8 . . ?
N21 C35 H35A 108.8 . . ?
N21 C35 H35B 108.8 . . ?
H35A C35 H35B 107.7 . . ?
N1 C5 H5A 108.6 . . ?
N1 C5 H5B 108.6 . . ?
N6 C5 N1 114.7(3) . . ?
N6 C5 H5A 108.6 . . ?
N6 C5 H5B 108.6 . . ?
H5A C5 H5B 107.6 . . ?
N8 C6 N3 112.3(4) . . ?
N8 C6 H6A 109.2 . . ?
N8 C6 H6B 109.2 . . ?
N3 C6 H6A 109.2 . . ?
N3 C6 H6B 109.2 . . ?
H6A C6 H6B 107.9 . . ?
N22 C31 N21 108.2(4) . . ?
O6 C31 N22 126.5(5) . . ?
O6 C31 N21 124.8(4) . . ?
N24 C32 N22 116.2(5) . . ?
N24 C32 H32 112.3 . . ?
N24 C32 C33 102.8(4) . . ?
N22 C32 H32 112.3 . . ?
N22 C32 C33 99.8(4) . . ?
C33 C32 H32 112.3 . . ?
C14 C15 H15 110.9 . . ?
N9 C15 C14 107.3(3) . . ?
N9 C15 N11 114.0(4) . . ?
N9 C15 H15 110.9 . . ?
N11 C15 C14 102.4(3) . . ?
N11 C15 H15 110.9 . . ?
N19 C27 N17 118.3(4) . . ?
N19 C27 H27 110.7 . . ?
N19 C27 C26 103.3(4) . . ?
N17 C27 H27 110.7 . . ?
N17 C27 C26 102.4(4) . . ?
C26 C27 H27 110.7 . . ?
O2 C7 N6 125.3(5) . . ?
O2 C7 N5 124.8(4) . . ?
N5 C7 N6 109.8(4) . . ?
O12 C28 N20 125.0(5) . . ?
O12 C28 N19 126.8(5) . . ?
N19 C28 N20 108.0(4) . . ?
N12 C12 N7 114.2(4) . . ?
N12 C12 H12A 108.7 . . ?
N12 C12 H12B 108.7 . . ?
N7 C12 H12A 108.7 . . ?
N7 C12 H12B 108.7 . . ?
H12A C12 H12B 107.6 . . ?
N4 C3 C2 103.5(4) . . ?
N4 C3 H3 112.4 . . ?
C2 C3 H3 112.4 . . ?
N2 C3 N4 112.2(3) . . ?
N2 C3 C2 103.2(4) . . ?
N2 C3 H3 112.4 . . ?
N13 C23 N18 112.9(3) . . ?
N13 C23 H23A 109.0 . . ?
N13 C23 H23B 109.0 . . ?
N18 C23 H23A 109.0 . . ?
N18 C23 H23B 109.0 . . ?
H23A C23 H23B 107.8 . . ?
N16 C18 H18A 109.2 . . ?
N16 C18 H18B 109.2 . . ?
N11 C18 N16 111.9(3) . . ?
N11 C18 H18A 109.2 . . ?
N11 C18 H18B 109.2 . . ?
H18A C18 H18B 107.9 . . ?
N10 C11 H11A 109.0 . . ?
N10 C11 H11B 109.0 . . ?
N10 C11 N5 113.1(4) . . ?
H11A C11 H11B 107.8 . . ?
N5 C11 H11A 109.0 . . ?
N5 C11 H11B 109.0 . . ?
N20 C26 C27 102.8(4) . . ?
N20 C26 H26 112.1 . . ?
N18 C26 N20 113.5(4) . . ?
N18 C26 C27 103.6(4) . . ?
N18 C26 H26 112.1 . . ?
C27 C26 H26 112.1 . . ?
H2WA O2W H2WB 104.5 . . ?
O4 C19 N13 129.1(6) . . ?
O4 C19 N14 121.1(5) . . ?
N13 C19 N14 109.7(4) . . ?
N22 C29 H29A 108.5 . . ?
N22 C29 H29B 108.5 . . ?
N17 C29 N22 115.2(4) . . ?
N17 C29 H29A 108.5 . . ?
N17 C29 H29B 108.5 . . ?
H29A C29 H29B 107.5 . . ?
N25 C39 N27 115.1(5) . . ?
N25 C39 C38 103.0(4) . . ?
N25 C39 H39 111.8 . . ?
N27 C39 C38 102.5(3) . . ?
N27 C39 H39 111.8 . . ?
C38 C39 H39 111.8 . . ?
N7 C9 C8 101.6(4) . . ?
N7 C9 H9 113.5 . . ?
N7 C9 N5 110.5(4) . . ?
C8 C9 H9 113.5 . . ?
N5 C9 C8 103.1(4) . . ?
N5 C9 H9 113.5 . . ?
N21 C33 N23 113.4(4) . . ?
N21 C33 C32 107.3(4) . . ?
N21 C33 H33 111.0 . . ?
N23 C33 C32 102.9(4) . . ?
N23 C33 H33 111.0 . . ?
C32 C33 H33 111.0 . . ?
O10 C16 N12 125.6(4) . . ?
O10 C16 N11 125.2(4) . . ?
N12 C16 N11 109.3(4) . . ?
C52 C47 C48 120.0 . . ?
C52 C47 N30B 114.6(7) . . ?
C48 C47 N30B 116.8(7) . . ?
N30A C47 C52 120.8(6) . . ?
N30A C47 C48 116.5(6) . . ?
C47 C52 H52 120.0 . . ?
C51 C52 C47 120.0 . . ?
C51 C52 H52 120.0 . . ?
C52 C51 H51 120.0 . . ?
C52 C51 C50 120.0 . . ?
C50 C51 H51 120.0 . . ?
C51 C50 H50 120.0 . . ?
C49 C50 C51 120.0 . . ?
C49 C50 H50 120.0 . . ?
C50 C49 H49 120.0 . . ?
C50 C49 C48 120.0 . . ?
C48 C49 H49 120.0 . . ?
C47 C48 H48 120.0 . . ?
C49 C48 C47 120.0 . . ?
C49 C48 H48 120.0 . . ?
C7 N5 C11 125.3(4) . . ?
C7 N5 C9 112.2(4) . . ?
C11 N5 C9 121.3(5) . . ?
C47 N30A C44A 115.0(14) . . ?
C47 N30A C45A 112.7(9) . . ?
C45A N30A C44A 109.2(10) . . ?
N30A C44A H44A 108.4 . . ?
N30A C44A H44B 108.4 . . ?
N30A C44A C43A 115.5(14) . . ?
H44A C44A H44B 107.5 . . ?
C43A C44A H44A 108.4 . . ?
C43A C44A H44B 108.4 . . ?
H3WA O3W H3WB 104.3 . . ?
N30A C45A H45A 109.6 . . ?
N30A C45A H45B 109.6 . . ?
N30A C45A C46A 110.2(11) . . ?
H45A C45A H45B 108.1 . . ?
C46A C45A H45A 109.6 . . ?
C46A C45A H45B 109.6 . . ?
C44A C43A H43A 109.7 . . ?
C44A C43A H43B 109.7 . . ?
H43A C43A H43B 108.2 . . ?
N29A C43A C44A 109.9(13) . . ?
N29A C43A H43A 109.7 . . ?
N29A C43A H43B 109.7 . . ?
C43A N29A H29C 107.1 . . ?
C43A N29A H29D 107.1 . . ?
C43A N29A C46A 121.0(12) . . ?
H29C N29A H29D 106.8 . . ?
C46A N29A H29C 107.1 . . ?
C46A N29A H29D 107.1 . . ?
C45A C46A H46A 109.7 . . ?
C45A C46A H46B 109.7 . . ?
N29A C46A C45A 109.9(9) . . ?
N29A C46A H46A 109.7 . . ?
N29A C46A H46B 109.7 . . ?
H46A C46A H46B 108.2 . . ?
C44B N30B C47 109.4(14) . . ?
C44B N30B C45B 118.5(18) . . ?
C45B N30B C47 120.8(13) . . ?
N30B C44B H44C 110.4 . . ?
N30B C44B H44D 110.4 . . ?
N30B C44B C43B 106.8(17) . . ?
H44C C44B H44D 108.6 . . ?
C43B C44B H44C 110.4 . . ?
C43B C44B H44D 110.4 . . ?
H46C C46B H46D 107.7 . . ?
N29B C46B H46C 108.8 . . ?
N29B C46B H46D 108.8 . . ?
N29B C46B C45B 113.9(16) . . ?
C45B C46B H46C 108.8 . . ?
C45B C46B H46D 108.8 . . ?
C46B N29B H29E 108.4 . . ?
C46B N29B H29F 108.4 . . ?
C46B N29B C43B 115.5(10) . . ?
H29E N29B H29F 107.5 . . ?
C43B N29B H29E 108.4 . . ?
C43B N29B H29F 108.4 . . ?
N30B C45B C46B 121.0(16) . . ?
N30B C45B H45C 107.1 . . ?
N30B C45B H45D 107.1 . . ?
C46B C45B H45C 107.1 . . ?
C46B C45B H45D 107.1 . . ?
H45C C45B H45D 106.8 . . ?
C44B C43B H43C 109.5 . . ?
C44B C43B H43D 109.5 . . ?
N29B C43B C44B 111(2) . . ?
N29B C43B H43C 109.5 . . ?
N29B C43B H43D 109.5 . . ?
H43C C43B H43D 108.1 . . ?

loop_
_geom_bond_atom_site_label_1
_geom_bond_atom_site_label_2
_geom_bond_distance
_geom_bond_site_symmetry_2
_geom_bond_publ_flag
N26 C38 1.437(5) . ?
N26 C37 1.365(7) . ?
N26 C35 1.441(6) . ?
O11 C22 1.182(5) . ?
O3 C13 1.207(6) . ?
O2 C7 1.224(6) . ?
O14 C40 1.265(5) . ?
O10 C16 1.233(6) . ?
O13 C34 1.220(5) . ?
O1 C1 1.238(3) . ?
N1 C2 1.419(5) . ?
N1 C1 1.423(7) . ?
N1 C5 1.433(7) . ?
N24 C34 1.326(7) . ?
N24 C30 1.483(6) . ?
N24 C32 1.412(6) . ?
O8 C4 1.225(3) . ?
O7 C37 1.233(5) . ?
N25 C37 1.368(5) . ?
N25 C41 1.480(6) . ?
N25 C39 1.407(7) . ?
N16 C22 1.410(5) . ?
N16 C20 1.451(5) . ?
N16 C18 1.439(6) . ?
O12 C28 1.270(5) . ?
O4 C19 1.214(6) . ?
N12 C14 1.420(6) . ?
N12 C12 1.432(5) . ?
N12 C16 1.350(6) . ?
N22 C31 1.357(6) . ?
N22 C32 1.483(7) . ?
N22 C29 1.444(6) . ?
N20 C24 1.442(7) . ?
N20 C28 1.369(6) . ?
N20 C26 1.448(5) . ?
N13 C21 1.459(6) . ?
N13 C23 1.388(8) . ?
N13 C19 1.331(7) . ?
N14 C17 1.460(7) . ?
N14 C20 1.482(4) . ?
N14 C19 1.395(7) . ?
O5 C25 1.241(6) . ?
O9 C10 1.184(5) . ?
C34 N23 1.375(6) . ?
N4 C42 1.401(7) . ?
N4 C4 1.377(7) . ?
N4 C3 1.485(4) . ?
N7 C10 1.360(6) . ?
N7 C12 1.488(6) . ?
N7 C9 1.458(6) . ?
N27 C42 1.433(6) . ?
N27 C40 1.333(6) . ?
N27 C39 1.438(6) . ?
C2 H2 1.0000 . ?
C2 N3 1.415(5) . ?
C2 C3 1.548(5) . ?
N10 C14 1.470(7) . ?
N10 C13 1.354(7) . ?
N10 C11 1.441(5) . ?
C14 H14 1.0000 . ?
C14 C15 1.577(6) . ?
N15 C22 1.353(7) . ?
N15 C21 1.443(6) . ?
N15 C24 1.437(7) . ?
N8 C8 1.448(5) . ?
N8 C10 1.395(5) . ?
N8 C6 1.447(6) . ?
C8 H8 1.0000 . ?
C8 N6 1.490(5) . ?
C8 C9 1.513(7) . ?
C25 N17 1.281(8) . ?
C25 N18 1.418(6) . ?
N28 C38 1.454(5) . ?
N28 C36 1.416(7) . ?
N28 C40 1.384(6) . ?
C38 H38 1.0000 . ?
C38 C39 1.582(7) . ?
N3 C4 1.371(7) . ?
N3 C6 1.477(7) . ?
N21 C35 1.459(5) . ?
N21 C31 1.384(6) . ?
N21 C33 1.415(6) . ?
N19 C30 1.438(8) . ?
N19 C27 1.430(6) . ?
N19 C28 1.308(7) . ?
N17 C27 1.434(6) . ?
N17 C29 1.436(7) . ?
N2 C1 1.295(7) . ?
N2 C41 1.463(7) . ?
N2 C3 1.480(4) . ?
N6 C5 1.410(6) . ?
N6 C7 1.365(5) . ?
N18 C23 1.464(8) . ?
N18 C26 1.438(6) . ?
O6 C31 1.228(6) . ?
C42 H42A 0.9900 . ?
C42 H42B 0.9900 . ?
N23 C36 1.446(7) . ?
N23 C33 1.472(6) . ?
C21 H21 1.0000 . ?
C21 C20 1.556(8) . ?
C17 H17A 0.9900 . ?
C17 H17B 0.9900 . ?
C17 N9 1.457(7) . ?
C20 H20 1.0000 . ?
C30 H30A 0.9900 . ?
C30 H30B 0.9900 . ?
N9 C13 1.387(5) . ?
N9 C15 1.388(6) . ?
N11 C15 1.494(5) . ?
N11 C18 1.409(6) . ?
N11 C16 1.376(6) . ?
C41 H41A 0.9900 . ?
C41 H41B 0.9900 . ?
C36 H36A 0.9900 . ?
C36 H36B 0.9900 . ?
C24 H24A 0.9900 . ?
C24 H24B 0.9900 . ?
C35 H35A 0.9900 . ?
C35 H35B 0.9900 . ?
C5 H5A 0.9900 . ?
C5 H5B 0.9900 . ?
C6 H6A 0.9900 . ?
C6 H6B 0.9900 . ?
C32 H32 1.0000 . ?
C32 C33 1.544(7) . ?
C15 H15 1.0000 . ?
C27 H27 1.0000 . ?
C27 C26 1.517(8) . ?
C7 N5 1.351(7) . ?
C12 H12A 0.9900 . ?
C12 H12B 0.9900 . ?
C3 H3 1.0000 . ?
C23 H23A 0.9900 . ?
C23 H23B 0.9900 . ?
C18 H18A 0.9900 . ?
C18 H18B 0.9900 . ?
C11 H11A 0.9900 . ?
C11 H11B 0.9900 . ?
C11 N5 1.455(6) . ?
C26 H26 1.0000 . ?
O2W H2WA 0.8700 . ?
O2W H2WB 0.8701 . ?
C29 H29A 0.9900 . ?
C29 H29B 0.9900 . ?
C39 H39 1.0000 . ?
C9 H9 1.0000 . ?
C9 N5 1.464(6) . ?
C33 H33 1.0000 . ?
C47 C52 1.3900 . ?
C47 C48 1.3900 . ?
C47 N30A 1.301(6) . ?
C47 N30B 1.537(11) . ?
C52 H52 0.9500 . ?
C52 C51 1.3900 . ?
C51 H51 0.9500 . ?
C51 C50 1.3900 . ?
C50 H50 0.9500 . ?
C50 C49 1.3900 . ?
C49 H49 0.9500 . ?
C49 C48 1.3900 . ?
C48 H48 0.9500 . ?
N30A C44A 1.489(19) . ?
N30A C45A 1.457(13) . ?
C44A H44A 0.9900 . ?
C44A H44B 0.9900 . ?
C44A C43A 1.48(2) . ?
O3W H3WA 0.8506 . ?
O3W H3WB 0.8516 . ?
C45A H45A 0.9900 . ?
C45A H45B 0.9900 . ?
C45A C46A 1.595(18) . ?
C43A H43A 0.9900 . ?
C43A H43B 0.9900 . ?
C43A N29A 1.387(12) . ?
N29A H29C 0.9100 . ?
N29A H29D 0.9100 . ?
N29A C46A 1.404(12) . ?
C46A H46A 0.9900 . ?
C46A H46B 0.9900 . ?
N30B C44B 1.41(3) . ?
N30B C45B 1.45(2) . ?
C44B H44C 0.9900 . ?
C44B H44D 0.9900 . ?
C44B C43B 1.57(2) . ?
C46B H46C 0.9900 . ?
C46B H46D 0.9900 . ?
C46B N29B 1.420(12) . ?
C46B C45B 1.48(2) . ?
N29B H29E 0.9100 . ?
N29B H29F 0.9100 . ?
N29B C43B 1.428(12) . ?
C45B H45C 0.9900 . ?
C45B H45D 0.9900 . ?
C43B H43C 0.9900 . ?
C43B H43D 0.9900 . ?

loop_
_geom_hbond_atom_site_label_D
_geom_hbond_atom_site_label_H
_geom_hbond_atom_site_label_A
_geom_hbond_distance_DH
_geom_hbond_distance_HA
_geom_hbond_distance_DA
_geom_hbond_angle_DHA
_geom_hbond_site_symmetry_A
_geom_hbond_publ_flag
O3W H3WB O6 0.85 2.42 2.824(8) 110.0 . yes
N29A H29C O15 0.91 2.16 2.96(2) 147.2 . yes

loop_
_geom_torsion_atom_site_label_1
_geom_torsion_atom_site_label_2
_geom_torsion_atom_site_label_3
_geom_torsion_atom_site_label_4
_geom_torsion
_geom_torsion_site_symmetry_1
_geom_torsion_site_symmetry_2
_geom_torsion_site_symmetry_3
_geom_torsion_site_symmetry_4
_geom_torsion_publ_flag
N26 C38 C39 N25 -2.0(5) . . . . ?
N26 C38 C39 N27 -121.8(4) . . . . ?
O2 C7 N5 C11 6.8(8) . . . . ?
O2 C7 N5 C9 174.1(4) . . . . ?
O13 C34 N23 C36 -4.1(9) . . . . ?
O13 C34 N23 C33 -175.6(5) . . . . ?
N1 C2 N3 C4 -117.5(5) . . . . ?
N1 C2 N3 C6 86.3(5) . . . . ?
N1 C2 C3 N4 120.7(3) . . . . ?
N1 C2 C3 N2 3.6(4) . . . . ?
N24 C34 N23 C36 174.6(5) . . . . ?
N24 C34 N23 C33 3.2(6) . . . . ?
N24 C32 C33 N21 117.3(4) . . . . ?
N24 C32 C33 N23 -2.5(5) . . . . ?
N12 C14 C15 N9 120.6(4) . . . . ?
N12 C14 C15 N11 0.3(5) . . . . ?
N22 C32 C33 N21 -2.6(5) . . . . ?
N22 C32 C33 N23 -122.5(4) . . . . ?
N13 C21 C20 N16 122.0(3) . . . . ?
N13 C21 C20 N14 3.6(4) . . . . ?
N14 C17 N9 C13 -103.0(6) . . . . ?
N14 C17 N9 C15 91.4(6) . . . . ?
O5 C25 N17 C27 176.2(5) . . . . ?
O5 C25 N17 C29 3.6(8) . . . . ?
O5 C25 N18 C23 -11.4(7) . . . . ?
O5 C25 N18 C26 -174.5(4) . . . . ?
C34 N24 C30 N19 -107.4(5) . . . . ?
C34 N24 C32 N22 112.7(5) . . . . ?
C34 N24 C32 C33 4.9(6) . . . . ?
C34 N23 C36 N28 106.6(5) . . . . ?
C34 N23 C33 N21 -115.8(5) . . . . ?
C34 N23 C33 C32 -0.2(6) . . . . ?
N7 C9 N5 C7 113.6(5) . . . . ?
N7 C9 N5 C11 -78.4(6) . . . . ?
C2 N1 C1 O1 177.8(3) . . . . ?
C2 N1 C1 N2 -1.6(3) . . . . ?
C2 N1 C5 N6 78.8(5) . . . . ?
C2 N3 C4 O8 -169.4(3) . . . . ?
C2 N3 C4 N4 9.3(3) . . . . ?
C2 N3 C6 N8 -87.5(5) . . . . ?
N10 C14 C15 N9 1.7(5) . . . . ?
N10 C14 C15 N11 -118.6(4) . . . . ?
N10 C11 N5 C7 -107.2(6) . . . . ?
N10 C11 N5 C9 86.5(6) . . . . ?
C14 N12 C12 N7 81.8(6) . . . . ?
C14 N12 C16 O10 176.1(5) . . . . ?
C14 N12 C16 N11 -4.5(6) . . . . ?
C14 N10 C13 O3 -165.9(5) . . . . ?
C14 N10 C13 N9 2.9(6) . . . . ?
C14 N10 C11 N5 -93.3(6) . . . . ?
N15 C21 C20 N16 -1.4(4) . . . . ?
N15 C21 C20 N14 -119.8(3) . . . . ?
N8 C8 N6 C5 84.9(5) . . . . ?
N8 C8 N6 C7 -118.2(4) . . . . ?
N8 C8 C9 N7 4.8(5) . . . . ?
N8 C8 C9 N5 119.3(4) . . . . ?
C22 N16 C20 N14 118.5(4) . . . . ?
C22 N16 C20 C21 7.1(4) . . . . ?
C22 N16 C18 N11 -115.5(4) . . . . ?
C22 N15 C21 N13 -117.9(5) . . . . ?
C22 N15 C21 C20 -5.0(4) . . . . ?
C22 N15 C24 N20 118.6(4) . . . . ?
C8 N8 C10 O9 174.0(5) . . . . ?
C8 N8 C10 N7 -4.4(6) . . . . ?
C8 N8 C6 N3 80.4(6) . . . . ?
C8 N6 C5 N1 -87.2(5) . . . . ?
C8 N6 C7 O2 -174.9(4) . . . . ?
C8 N6 C7 N5 8.1(5) . . . . ?
C8 C9 N5 C7 5.7(5) . . . . ?
C8 C9 N5 C11 173.7(4) . . . . ?
C25 N17 C27 N19 110.2(5) . . . . ?
C25 N17 C27 C26 -2.4(5) . . . . ?
C25 N17 C29 N22 -111.2(5) . . . . ?
C25 N18 C23 N13 114.3(5) . . . . ?
C25 N18 C26 N20 -113.8(4) . . . . ?
C25 N18 C26 C27 -3.1(5) . . . . ?
N28 C38 C39 N25 120.0(4) . . . . ?
N28 C38 C39 N27 0.2(5) . . . . ?
C38 N26 C37 O7 -173.1(4) . . . . ?
C38 N26 C37 N25 -0.1(5) . . . . ?
C38 N26 C35 N21 -78.4(6) . . . . ?
C38 N28 C36 N23 89.5(6) . . . . ?
C38 N28 C40 O14 176.6(5) . . . . ?
C38 N28 C40 N27 -3.3(6) . . . . ?
N3 C2 C3 N4 -0.7(4) . . . . ?
N3 C2 C3 N2 -117.8(3) . . . . ?
N19 C27 C26 N20 -1.9(4) . . . . ?
N19 C27 C26 N18 -120.3(4) . . . . ?
N17 C25 N18 C23 164.8(4) . . . . ?
N17 C25 N18 C26 1.7(5) . . . . ?
N17 C27 C26 N20 121.5(3) . . . . ?
N17 C27 C26 N18 3.1(4) . . . . ?
N6 C8 C9 N7 -115.2(4) . . . . ?
N6 C8 C9 N5 -0.7(5) . . . . ?
N6 C7 N5 C11 -176.3(4) . . . . ?
N6 C7 N5 C9 -8.9(6) . . . . ?
C10 N7 C12 N12 109.9(5) . . . . ?
C10 N7 C9 C8 -8.3(6) . . . . ?
C10 N7 C9 N5 -117.2(5) . . . . ?
C10 N8 C8 N6 113.2(5) . . . . ?
C10 N8 C8 C9 -0.5(5) . . . . ?
C10 N8 C6 N3 -112.3(5) . . . . ?
C37 N26 C38 N28 -111.5(5) . . . . ?
C37 N26 C38 C39 1.3(5) . . . . ?
C37 N26 C35 N21 105.7(5) . . . . ?
C37 N25 C41 N2 -111.5(4) . . . . ?
C37 N25 C39 N27 113.0(5) . . . . ?
C37 N25 C39 C38 2.2(5) . . . . ?
N18 C25 N17 C27 0.6(5) . . . . ?
N18 C25 N17 C29 -172.0(4) . . . . ?
C42 N4 C4 O8 12.9(5) . . . . ?
C42 N4 C4 N3 -165.8(4) . . . . ?
C42 N4 C3 C2 162.7(4) . . . . ?
C42 N4 C3 N2 -86.8(5) . . . . ?
C42 N27 C40 O14 -9.6(9) . . . . ?
C42 N27 C40 N28 170.2(5) . . . . ?
C42 N27 C39 N25 79.5(6) . . . . ?
C42 N27 C39 C38 -169.4(4) . . . . ?
C21 N13 C23 N18 82.3(5) . . . . ?
C21 N13 C19 O4 176.0(5) . . . . ?
C21 N13 C19 N14 -4.4(5) . . . . ?
C21 N15 C22 O11 -167.2(4) . . . . ?
C21 N15 C22 N16 9.6(4) . . . . ?
C21 N15 C24 N20 -82.2(4) . . . . ?
C17 N14 C20 N16 81.1(5) . . . . ?
C17 N14 C20 C21 -167.4(4) . . . . ?
C17 N14 C19 O4 -13.7(7) . . . . ?
C17 N14 C19 N13 166.7(4) . . . . ?
C17 N9 C13 O3 0.2(9) . . . . ?
C17 N9 C13 N10 -168.6(5) . . . . ?
C17 N9 C15 C14 166.9(4) . . . . ?
C17 N9 C15 N11 -80.4(6) . . . . ?
C1 N1 C2 N3 111.4(4) . . . . ?
C1 N1 C2 C3 -1.5(4) . . . . ?
C1 N1 C5 N6 -110.7(4) . . . . ?
C1 N2 C41 N25 115.5(4) . . . . ?
C1 N2 C3 N4 -115.7(4) . . . . ?
C1 N2 C3 C2 -4.9(4) . . . . ?
C20 N16 C22 O11 166.4(4) . . . . ?
C20 N16 C22 N15 -10.5(4) . . . . ?
C20 N16 C18 N11 89.0(5) . . . . ?
C20 N14 C17 N9 -87.8(5) . . . . ?
C20 N14 C19 O4 -173.6(4) . . . . ?
C20 N14 C19 N13 6.8(5) . . . . ?
C30 N24 C34 O13 2.6(8) . . . . ?
C30 N24 C34 N23 -176.2(5) . . . . ?
C30 N24 C32 N22 -76.3(6) . . . . ?
C30 N24 C32 C33 175.9(5) . . . . ?
C30 N19 C27 N17 84.7(6) . . . . ?
C30 N19 C27 C26 -163.1(4) . . . . ?
C30 N19 C28 O12 -14.4(7) . . . . ?
C30 N19 C28 N20 169.0(4) . . . . ?
C4 N4 C42 N27 -116.7(4) . . . . ?
C4 N4 C3 C2 6.1(4) . . . . ?
C4 N4 C3 N2 116.7(4) . . . . ?
C4 N3 C6 N8 117.7(4) . . . . ?
C13 N10 C14 N12 -111.8(5) . . . . ?
C13 N10 C14 C15 -2.8(6) . . . . ?
C13 N10 C11 N5 105.4(6) . . . . ?
C13 N9 C15 C14 -0.2(6) . . . . ?
C13 N9 C15 N11 112.4(4) . . . . ?
C41 N25 C37 N26 -162.1(4) . . . . ?
C41 N25 C37 O7 10.9(7) . . . . ?
C41 N25 C39 N27 -87.0(5) . . . . ?
C41 N25 C39 C38 162.3(4) . . . . ?
C41 N2 C1 O1 -13.6(5) . . . . ?
C41 N2 C1 N1 165.8(4) . . . . ?
C41 N2 C3 N4 81.6(5) . . . . ?
C41 N2 C3 C2 -167.6(3) . . . . ?
C36 N28 C38 N26 -81.0(6) . . . . ?
C36 N28 C38 C39 167.3(5) . . . . ?
C36 N28 C40 O14 11.4(8) . . . . ?
C36 N28 C40 N27 -168.5(5) . . . . ?
C36 N23 C33 N21 72.9(7) . . . . ?
C36 N23 C33 C32 -171.6(5) . . . . ?
C24 N20 C28 O12 13.6(6) . . . . ?
C24 N20 C28 N19 -169.7(4) . . . . ?
C24 N20 C26 N18 -84.5(5) . . . . ?
C24 N20 C26 C27 164.4(4) . . . . ?
C24 N15 C22 O11 -6.4(7) . . . . ?
C24 N15 C22 N16 170.3(4) . . . . ?
C24 N15 C21 N13 81.0(5) . . . . ?
C24 N15 C21 C20 -166.1(4) . . . . ?
C40 N27 C42 N4 112.0(5) . . . . ?
C40 N27 C39 N25 -113.2(5) . . . . ?
C40 N27 C39 C38 -2.2(6) . . . . ?
C40 N28 C38 N26 113.5(5) . . . . ?
C40 N28 C38 C39 1.8(5) . . . . ?
C40 N28 C36 N23 -107.4(5) . . . . ?
C35 N26 C38 N28 72.3(6) . . . . ?
C35 N26 C38 C39 -174.9(4) . . . . ?
C35 N26 C37 O7 3.2(7) . . . . ?
C35 N26 C37 N25 176.3(4) . . . . ?
C35 N21 C31 N22 -170.7(4) . . . . ?
C35 N21 C31 O6 17.3(8) . . . . ?
C35 N21 C33 N23 -80.7(6) . . . . ?
C35 N21 C33 C32 166.5(4) . . . . ?
C5 N1 C2 N3 -77.1(5) . . . . ?
C5 N1 C2 C3 170.0(4) . . . . ?
C5 N1 C1 O1 6.3(5) . . . . ?
C5 N1 C1 N2 -173.0(4) . . . . ?
C5 N6 C7 O2 -17.8(7) . . . . ?
C5 N6 C7 N5 165.3(4) . . . . ?
C6 N8 C8 N6 -78.3(6) . . . . ?
C6 N8 C8 C9 167.9(5) . . . . ?
C6 N8 C10 O9 5.4(8) . . . . ?
C6 N8 C10 N7 -172.9(5) . . . . ?
C6 N3 C4 O8 -12.1(5) . . . . ?
C6 N3 C4 N4 166.6(3) . . . . ?
C31 N22 C32 N24 -113.3(5) . . . . ?
C31 N22 C32 C33 -3.7(5) . . . . ?
C31 N22 C29 N17 113.6(5) . . . . ?
C31 N21 C35 N26 -113.8(5) . . . . ?
C31 N21 C33 N23 121.0(5) . . . . ?
C31 N21 C33 C32 8.1(5) . . . . ?
C32 N24 C34 O13 173.5(5) . . . . ?
C32 N24 C34 N23 -5.3(6) . . . . ?
C32 N24 C30 N19 82.3(6) . . . . ?
C32 N22 C31 N21 8.9(5) . . . . ?
C32 N22 C31 O6 -179.2(5) . . . . ?
C32 N22 C29 N17 -83.9(6) . . . . ?
C15 N9 C13 O3 167.3(5) . . . . ?
C15 N9 C13 N10 -1.5(6) . . . . ?
C15 N11 C18 N16 -85.5(6) . . . . ?
C15 N11 C16 O10 -176.1(5) . . . . ?
C15 N11 C16 N12 4.5(5) . . . . ?
C27 N19 C30 N24 -87.8(5) . . . . ?
C27 N19 C28 O12 -169.7(4) . . . . ?
C27 N19 C28 N20 13.7(5) . . . . ?
C27 N17 C29 N22 76.8(6) . . . . ?
C7 N6 C5 N1 118.8(5) . . . . ?
C28 N20 C24 N15 -121.6(4) . . . . ?
C28 N20 C26 N18 121.0(4) . . . . ?
C28 N20 C26 C27 9.9(4) . . . . ?
C28 N19 C30 N24 118.4(4) . . . . ?
C28 N19 C27 N17 -119.3(5) . . . . ?
C28 N19 C27 C26 -7.1(5) . . . . ?
C12 N12 C14 N10 -75.2(6) . . . . ?
C12 N12 C14 C15 178.7(4) . . . . ?
C12 N12 C16 O10 0.0(8) . . . . ?
C12 N12 C16 N11 179.5(4) . . . . ?
C12 N7 C10 O9 -14.1(8) . . . . ?
C12 N7 C10 N8 164.2(4) . . . . ?
C12 N7 C9 C8 -163.9(4) . . . . ?
C12 N7 C9 N5 87.2(6) . . . . ?
C3 N4 C42 N27 89.8(4) . . . . ?
C3 N4 C4 O8 169.3(3) . . . . ?
C3 N4 C4 N3 -9.4(3) . . . . ?
C3 C2 N3 C4 -5.0(4) . . . . ?
C3 C2 N3 C6 -161.3(3) . . . . ?
C3 N2 C1 O1 -175.2(3) . . . . ?
C3 N2 C1 N1 4.2(3) . . . . ?
C3 N2 C41 N25 -84.1(4) . . . . ?
C23 N13 C21 N15 -83.0(6) . . . . ?
C23 N13 C21 C20 163.7(4) . . . . ?
C23 N13 C19 O4 12.4(8) . . . . ?
C23 N13 C19 N14 -168.1(4) . . . . ?
C23 N18 C26 N20 83.1(5) . . . . ?
C23 N18 C26 C27 -166.2(4) . . . . ?
C18 N16 C22 O11 8.5(6) . . . . ?
C18 N16 C22 N15 -168.5(4) . . . . ?
C18 N16 C20 N14 -83.3(5) . . . . ?
C18 N16 C20 C21 165.2(3) . . . . ?
C18 N11 C15 C14 -166.4(4) . . . . ?
C18 N11 C15 N9 78.0(5) . . . . ?
C18 N11 C16 O10 -11.8(8) . . . . ?
C18 N11 C16 N12 168.7(4) . . . . ?
C11 N10 C14 N12 85.6(6) . . . . ?
C11 N10 C14 C15 -165.4(4) . . . . ?
C11 N10 C13 O3 -3.6(9) . . . . ?
C11 N10 C13 N9 165.1(5) . . . . ?
C26 N20 C24 N15 86.5(4) . . . . ?
C26 N20 C28 O12 168.6(4) . . . . ?
C26 N20 C28 N19 -14.7(4) . . . . ?
C26 N18 C23 N13 -84.6(5) . . . . ?
C19 N13 C21 N15 113.7(5) . . . . ?
C19 N13 C21 C20 0.3(5) . . . . ?
C19 N13 C23 N18 -115.6(5) . . . . ?
C19 N14 C17 N9 114.3(5) . . . . ?
C19 N14 C20 N16 -117.8(4) . . . . ?
C19 N14 C20 C21 -6.3(4) . . . . ?
C29 N22 C31 N21 173.2(4) . . . . ?
C29 N22 C31 O6 -14.9(8) . . . . ?
C29 N22 C32 N24 83.0(6) . . . . ?
C29 N22 C32 C33 -167.5(4) . . . . ?
C29 N17 C27 N19 -77.5(6) . . . . ?
C29 N17 C27 C26 169.8(4) . . . . ?
C39 N25 C37 N26 -1.5(5) . . . . ?
C39 N25 C37 O7 171.5(5) . . . . ?
C39 N25 C41 N2 89.6(5) . . . . ?
C39 N27 C42 N4 -82.4(6) . . . . ?
C39 N27 C40 O14 -176.3(5) . . . . ?
C39 N27 C40 N28 3.5(6) . . . . ?
C9 N7 C10 O9 -170.2(5) . . . . ?
C9 N7 C10 N8 8.1(6) . . . . ?
C9 N7 C12 N12 -95.3(5) . . . . ?
C9 C8 N6 C5 -161.3(4) . . . . ?
C9 C8 N6 C7 -4.3(5) . . . . ?
C33 N21 C35 N26 89.5(6) . . . . ?
C33 N21 C31 N22 -10.5(5) . . . . ?
C33 N21 C31 O6 177.4(5) . . . . ?
C33 N23 C36 N28 -83.2(7) . . . . ?
C16 N12 C14 N10 108.6(5) . . . . ?
C16 N12 C14 C15 2.5(6) . . . . ?
C16 N12 C12 N7 -102.4(5) . . . . ?
C16 N11 C15 C14 -2.8(5) . . . . ?
C16 N11 C15 N9 -118.4(4) . . . . ?
C16 N11 C18 N16 112.7(5) . . . . ?
C47 C52 C51 C50 0.0 . . . . ?
C47 N30A C44A C43A -72(2) . . . . ?
C47 N30A C45A C46A 75.1(13) . . . . ?
C47 N30B C44B C43B -174(2) . . . . ?
C47 N30B C45B C46B -162.2(14) . . . . ?
C52 C47 C48 C49 0.0 . . . . ?
C52 C47 N30A C44A 159.2(10) . . . . ?
C52 C47 N30A C45A 33.1(9) . . . . ?
C52 C47 N30B C44B -166(3) . . . . ?
C52 C47 N30B C45B -23.2(13) . . . . ?
C52 C51 C50 C49 0.0 . . . . ?
C51 C50 C49 C48 0.0 . . . . ?
C50 C49 C48 C47 0.0 . . . . ?
C48 C47 C52 C51 0.0 . . . . ?
C48 C47 N30A C44A -39.5(11) . . . . ?
C48 C47 N30A C45A -165.5(7) . . . . ?
C48 C47 N30B C44B 46(3) . . . . ?
C48 C47 N30B C45B -171.2(11) . . . . ?
N30A C47 C52 C51 160.7(5) . . . . ?
N30A C47 C48 C49 -161.5(5) . . . . ?
N30A C44A C43A N29A -49(3) . . . . ?
N30A C45A C46A N29A 51(2) . . . . ?
C44A N30A C45A C46A -54.0(16) . . . . ?
C44A C43A N29A C46A 48.0(19) . . . . ?
C45A N30A C44A C43A 56(2) . . . . ?
C43A N29A C46A C45A -49(2) . . . . ?
N30B C47 C52 C51 -146.9(5) . . . . ?
N30B C47 C48 C49 146.2(6) . . . . ?
N30B C44B C43B N29B -61(4) . . . . ?
C44B N30B C45B C46B -22(3) . . . . ?
C46B N29B C43B C44B 59(2) . . . . ?
N29B C46B C45B N30B 16(2) . . . . ?
C45B N30B C44B C43B 42(4) . . . . ?
C45B C46B N29B C43B -35.4(18) . . . . ?

loop_
_smtbx_masks_void_nr
_smtbx_masks_void_average_x
_smtbx_masks_void_average_y
_smtbx_masks_void_average_z
_smtbx_masks_void_volume
_smtbx_masks_void_count_electrons
_smtbx_masks_void_content
1 0.015 -0.050 -0.912 2026.2 768.9 '76 H2O'
2 -0.497 0.621 -0.539 2026.2 768.9 '76 H2O'
